data_4087683
loop_
_publ_author_name
'Ibad, Muhammad Farooq'
'Schulz, Axel'
'Villinger, Alexander'

_publ_section_title
;
 Pentafluorophenyl Silver: Structure and Bonding of Arene Solvates
;
_journal_issue 15
_journal_name_full Organometallics
_journal_page_first 3893
_journal_paper_doi 10.1021/acs.organomet.5b00492
_journal_volume 34
_journal_year 2015
_chemical_formula_moiety 'C24 Ag4 F20, 2(C10 H14)'
_chemical_formula_sum 'C44 H28 Ag4 F20'
_chemical_formula_weight 1368.14
_space_group_IT_number 14
_space_group_name_Hall '-P 2ybc'
_space_group_name_H-M_alt 'P 1 21/c 1'
_symmetry_cell_setting monoclinic
_symmetry_Int_Tables_number 14
_symmetry_space_group_name_Hall '-P 2ybc'
_symmetry_space_group_name_H-M 'P 1 21/c 1'
_atom_sites_solution_hydrogens geom
_atom_sites_solution_primary direct
_atom_sites_solution_secondary difmap
_audit_creation_method SHELXL-97
_cell_angle_alpha 90.00
_cell_angle_beta 90.1380(10)
_cell_angle_gamma 90.00
_cell_formula_units_Z 2
_cell_length_a 11.7064(2)
_cell_length_b 20.1576(4)
_cell_length_c 9.1518(2)
_cell_measurement_reflns_used 9988
_cell_measurement_temperature 173(2)
_cell_measurement_theta_max 65.055
_cell_measurement_theta_min 5.995
_cell_volume 2159.57(7)
_computing_cell_refinement 'Bruker Apex V7.51A'
_computing_data_collection 'Bruker Apex V7.51A'
_computing_data_reduction 'Bruker SAINT'
_computing_molecular_graphics 'ORTEP-3v2.01 (Farrugia, 1997)'
_computing_publication_material SHELXL-97
_computing_structure_refinement 'SHELXL-97 (Sheldrick, 1997)'
_computing_structure_solution 'SHELXS-97 (Sheldrick, 1997)'
_diffrn_ambient_temperature 173(2)
_diffrn_measured_fraction_theta_full 0.998
_diffrn_measured_fraction_theta_max 0.998
_diffrn_measurement_device_type 'Bruker-Nonius Apex X8-CCD-diffractometer'
_diffrn_measurement_method 'phi and omega scans'
_diffrn_radiation_monochromator graphite
_diffrn_radiation_source 'sealed tube'
_diffrn_radiation_type MoK\a
_diffrn_radiation_wavelength 0.71073
_diffrn_reflns_av_R_equivalents 0.0198
_diffrn_reflns_av_sigmaI/netI 0.0180
_diffrn_reflns_limit_h_max 17
_diffrn_reflns_limit_h_min -15
_diffrn_reflns_limit_k_max 30
_diffrn_reflns_limit_k_min -28
_diffrn_reflns_limit_l_max 13
_diffrn_reflns_limit_l_min -10
_diffrn_reflns_number 38665
_diffrn_reflns_theta_full 32.50
_diffrn_reflns_theta_max 32.50
_diffrn_reflns_theta_min 3.00
_exptl_absorpt_coefficient_mu 1.907
_exptl_absorpt_correction_T_max 0.7501
_exptl_absorpt_correction_T_min 0.6790
_exptl_absorpt_correction_type multi-scan
_exptl_absorpt_process_details '(SADABS; Sheldrick, 2004)'
_exptl_crystal_colour colourless
_exptl_crystal_density_diffrn 2.104
_exptl_crystal_density_method 'not measured'
_exptl_crystal_description block
_exptl_crystal_F_000 1320
_exptl_crystal_size_max 0.22
_exptl_crystal_size_mid 0.16
_exptl_crystal_size_min 0.16
_refine_diff_density_max 0.627
_refine_diff_density_min -0.481
_refine_diff_density_rms 0.074
_refine_ls_extinction_method none
_refine_ls_goodness_of_fit_ref 1.053
_refine_ls_hydrogen_treatment mixed
_refine_ls_matrix_type full
_refine_ls_number_parameters 315
_refine_ls_number_reflns 7800
_refine_ls_number_restraints 0
_refine_ls_restrained_S_all 1.053
_refine_ls_R_factor_all 0.0294
_refine_ls_R_factor_gt 0.0219
_refine_ls_shift/su_max 0.004
_refine_ls_shift/su_mean 0.000
_refine_ls_structure_factor_coef Fsqd
_refine_ls_weighting_details 'calc w=1/[\s^2^(Fo^2^)+(0.0247P)^2^+0.8218P] where P=(Fo^2^+2Fc^2^)/3'
_refine_ls_weighting_scheme calc
_refine_ls_wR_factor_gt 0.0502
_refine_ls_wR_factor_ref 0.0532
_reflns_number_gt 6727
_reflns_number_total 7800
_reflns_threshold_expression >2\s(I)
_cod_data_source_file om5b00492_si_002.cif
_cod_data_source_block av_fi134b_AgC6F5_1235MeC6H2
_cod_original_sg_symbol_H-M 'P 21/c'
_cod_database_code 4087683

loop_
_symmetry_equiv_pos_as_xyz
'x, y, z'
'-x, y+1/2, -z+1/2'
'-x, -y, -z'
'x, -y-1/2, z-1/2'

loop_
_atom_site_label
_atom_site_type_symbol
_atom_site_fract_x
_atom_site_fract_y
_atom_site_fract_z
_atom_site_U_iso_or_equiv
_atom_site_adp_type
_atom_site_occupancy
_atom_site_symmetry_multiplicity
_atom_site_calc_flag
_atom_site_refinement_flags
Ag1 Ag 0.147898(10) 0.514366(5) 0.171648(13) 0.02441(3) Uani 1 1 d .
Ag2 Ag 0.015016(10) 0.426391(5) 0.010116(13) 0.02688(4) Uani 1 1 d .
C1 C 0.16622(13) 0.40686(7) 0.15480(17) 0.0243(3) Uani 1 1 d .
C2 C 0.25784(14) 0.38500(8) 0.07172(18) 0.0278(3) Uani 1 1 d .
C3 C 0.31251(15) 0.32525(9) 0.09423(19) 0.0325(4) Uani 1 1 d .
C4 C 0.27233(16) 0.28359(8) 0.2030(2) 0.0350(4) Uani 1 1 d .
C5 C 0.18313(15) 0.30298(8) 0.28939(19) 0.0318(3) Uani 1 1 d .
C6 C 0.13249(14) 0.36401(8) 0.26514(17) 0.0271(3) Uani 1 1 d .
C7 C 0.12205(13) 0.62035(7) 0.12471(18) 0.0261(3) Uani 1 1 d .
C8 C 0.07332(15) 0.66369(8) 0.2246(2) 0.0322(3) Uani 1 1 d .
C9 C 0.10508(17) 0.72961(9) 0.2359(2) 0.0426(5) Uani 1 1 d .
C10 C 0.1890(2) 0.75424(9) 0.1471(3) 0.0492(6) Uani 1 1 d .
C11 C 0.24048(17) 0.71354(10) 0.0473(2) 0.0446(5) Uani 1 1 d .
C12 C 0.20569(14) 0.64814(8) 0.03675(19) 0.0319(3) Uani 1 1 d .
F1 F 0.29798(10) 0.42337(6) -0.03709(13) 0.0440(3) Uani 1 1 d .
F2 F 0.40267(11) 0.30705(7) 0.01428(14) 0.0533(3) Uani 1 1 d .
F3 F 0.32254(12) 0.22482(6) 0.22463(15) 0.0558(3) Uani 1 1 d .
F4 F 0.14556(12) 0.26284(6) 0.39620(14) 0.0518(3) Uani 1 1 d .
F5 F 0.04505(9) 0.38064(6) 0.35273(12) 0.0415(3) Uani 1 1 d .
F6 F -0.00903(11) 0.64219(7) 0.31484(14) 0.0504(3) Uani 1 1 d .
F7 F 0.05246(13) 0.76960(7) 0.33261(16) 0.0653(4) Uani 1 1 d .
F8 F 0.21892(15) 0.81790(6) 0.1559(2) 0.0792(5) Uani 1 1 d .
F9 F 0.32242(13) 0.73747(8) -0.04123(18) 0.0735(5) Uani 1 1 d .
F10 F 0.25650(10) 0.61024(7) -0.06503(13) 0.0474(3) Uani 1 1 d .
C13 C 0.28918(14) 0.54133(8) 0.40891(18) 0.0289(3) Uani 1 1 d .
C14 C 0.38375(14) 0.53256(8) 0.31718(17) 0.0279(3) Uani 1 1 d .
C15 C 0.44029(13) 0.47133(8) 0.31535(17) 0.0268(3) Uani 1 1 d .
C16 C 0.40412(13) 0.42081(8) 0.40998(17) 0.0259(3) Uani 1 1 d .
C17 C 0.31063(14) 0.43147(8) 0.50144(18) 0.0286(3) Uani 1 1 d .
H17 H 0.2867 0.3968 0.5647 0.034 Uiso 1 1 calc R
C18 C 0.25166(14) 0.49104(8) 0.50277(19) 0.0292(3) Uani 1 1 d .
C19 C 0.42771(17) 0.59066(10) 0.2291(2) 0.0409(4) Uani 1 1 d .
H19A H 0.3819 0.6301 0.2507 0.061 Uiso 1 1 calc R
H19B H 0.4220 0.5803 0.1246 0.061 Uiso 1 1 calc R
H19C H 0.5077 0.5991 0.2547 0.061 Uiso 1 1 calc R
C20 C 0.54031(16) 0.45961(11) 0.2166(2) 0.0418(4) Uani 1 1 d .
H20A H 0.5527 0.4989 0.1555 0.063 Uiso 1 1 calc R
H20B H 0.5249 0.4211 0.1542 0.063 Uiso 1 1 calc R
H20C H 0.6087 0.4512 0.2757 0.063 Uiso 1 1 calc R
C21 C 0.46817(16) 0.35595(9) 0.4190(2) 0.0371(4) Uani 1 1 d .
H21A H 0.5461 0.3642 0.4539 0.056 Uiso 1 1 calc R
H21B H 0.4710 0.3354 0.3220 0.056 Uiso 1 1 calc R
H21C H 0.4290 0.3261 0.4870 0.056 Uiso 1 1 calc R
C22 C 0.15424(17) 0.50288(11) 0.6072(3) 0.0466(5) Uani 1 1 d .
H22A H 0.0988 0.4667 0.5986 0.070 Uiso 1 1 calc R
H22B H 0.1169 0.5451 0.5833 0.070 Uiso 1 1 calc R
H22C H 0.1837 0.5046 0.7074 0.070 Uiso 1 1 calc R
H13 H 0.2486(18) 0.5855(11) 0.413(2) 0.039(6) Uiso 1 1 d .

loop_
_atom_site_aniso_label
_atom_site_aniso_U_11
_atom_site_aniso_U_22
_atom_site_aniso_U_33
_atom_site_aniso_U_23
_atom_site_aniso_U_13
_atom_site_aniso_U_12
Ag1 0.02743(6) 0.01564(5) 0.03011(6) -0.00008(4) -0.00981(4) 0.00019(4)
Ag2 0.02848(6) 0.01982(5) 0.03229(7) -0.00034(4) -0.01341(4) -0.00025(4)
C1 0.0259(7) 0.0177(6) 0.0294(7) 0.0017(5) -0.0095(6) 0.0009(5)
C2 0.0302(8) 0.0240(7) 0.0292(8) -0.0003(6) -0.0070(6) 0.0000(6)
C3 0.0335(8) 0.0309(8) 0.0329(8) -0.0093(6) -0.0071(6) 0.0087(7)
C4 0.0469(10) 0.0190(7) 0.0390(9) -0.0053(6) -0.0181(7) 0.0097(7)
C5 0.0418(9) 0.0215(7) 0.0322(8) 0.0069(6) -0.0117(7) -0.0010(6)
C6 0.0290(7) 0.0244(7) 0.0278(8) 0.0011(6) -0.0061(6) 0.0014(6)
C7 0.0293(7) 0.0172(6) 0.0319(8) -0.0011(5) -0.0106(6) -0.0010(5)
C8 0.0330(8) 0.0268(8) 0.0366(9) -0.0056(7) -0.0123(7) 0.0022(6)
C9 0.0490(11) 0.0253(8) 0.0533(11) -0.0148(8) -0.0277(9) 0.0111(8)
C10 0.0595(13) 0.0187(7) 0.0692(14) 0.0044(8) -0.0353(11) -0.0096(8)
C11 0.0430(10) 0.0375(10) 0.0531(12) 0.0175(9) -0.0177(9) -0.0158(8)
C12 0.0317(8) 0.0274(8) 0.0366(9) 0.0049(7) -0.0106(7) -0.0015(6)
F1 0.0472(7) 0.0437(6) 0.0412(6) 0.0117(5) 0.0077(5) 0.0002(5)
F2 0.0515(7) 0.0567(8) 0.0519(7) -0.0120(6) 0.0050(6) 0.0232(6)
F3 0.0801(9) 0.0264(5) 0.0607(8) -0.0027(5) -0.0197(7) 0.0250(6)
F4 0.0687(8) 0.0370(6) 0.0497(7) 0.0233(5) -0.0057(6) -0.0018(6)
F5 0.0391(6) 0.0447(6) 0.0407(6) 0.0057(5) 0.0071(5) 0.0060(5)
F6 0.0486(7) 0.0563(8) 0.0463(7) -0.0118(6) 0.0069(5) -0.0010(6)
F7 0.0763(9) 0.0438(7) 0.0754(9) -0.0345(7) -0.0338(8) 0.0255(7)
F8 0.1056(12) 0.0214(6) 0.1103(13) 0.0043(7) -0.0487(10) -0.0197(7)
F9 0.0673(9) 0.0719(10) 0.0811(11) 0.0311(8) -0.0112(8) -0.0395(8)
F10 0.0447(6) 0.0552(7) 0.0423(6) -0.0005(5) 0.0053(5) 0.0035(5)
C13 0.0288(8) 0.0248(7) 0.0329(8) -0.0059(6) -0.0109(6) 0.0026(6)
C14 0.0313(8) 0.0280(7) 0.0243(7) 0.0002(6) -0.0106(6) -0.0043(6)
C15 0.0244(7) 0.0319(8) 0.0241(7) -0.0047(6) -0.0048(5) -0.0016(6)
C16 0.0249(7) 0.0244(7) 0.0285(7) -0.0053(6) -0.0078(6) 0.0002(5)
C17 0.0275(7) 0.0283(8) 0.0299(8) -0.0006(6) -0.0043(6) -0.0053(6)
C18 0.0239(7) 0.0333(8) 0.0305(8) -0.0085(6) -0.0029(6) -0.0016(6)
C19 0.0468(11) 0.0399(10) 0.0361(10) 0.0114(8) -0.0131(8) -0.0097(8)
C20 0.0336(9) 0.0574(12) 0.0346(10) -0.0067(9) 0.0050(7) -0.0036(8)
C21 0.0355(9) 0.0284(8) 0.0473(10) -0.0069(7) -0.0108(7) 0.0054(7)
C22 0.0307(9) 0.0560(13) 0.0533(13) -0.0133(10) 0.0089(8) -0.0001(8)

loop_
_atom_type_symbol
_atom_type_description
_atom_type_scat_dispersion_real
_atom_type_scat_dispersion_imag
_atom_type_scat_source
C C 0.0033 0.0016 'International Tables Vol C Tables 4.2.6.8 and 6.1.1.4'
H H 0.0000 0.0000 'International Tables Vol C Tables 4.2.6.8 and 6.1.1.4'
F F 0.0171 0.0103 'International Tables Vol C Tables 4.2.6.8 and 6.1.1.4'
Ag Ag -0.8971 1.1015 'International Tables Vol C Tables 4.2.6.8 and 6.1.1.4'

loop_
_geom_angle_atom_site_label_1
_geom_angle_atom_site_label_2
_geom_angle_atom_site_label_3
_geom_angle
_geom_angle_site_symmetry_1
_geom_angle_site_symmetry_3
C1 Ag1 C7 164.51(6) . .
C1 Ag1 Ag2 52.02(4) . .
C7 Ag1 Ag2 116.03(4) . .
C1 Ag1 Ag2 116.68(4) . 3_565
C7 Ag1 Ag2 51.37(4) . 3_565
Ag2 Ag1 Ag2 64.932(5) . 3_565
C7 Ag2 C1 144.90(5) 3_565 .
C7 Ag2 Ag1 164.54(4) 3_565 .
C1 Ag2 Ag1 50.11(4) . .
C7 Ag2 Ag1 50.39(4) 3_565 3_565
C1 Ag2 Ag1 164.28(4) . 3_565
Ag1 Ag2 Ag1 115.068(5) . 3_565
C7 Ag2 Ag2 107.47(4) 3_565 3_565
C1 Ag2 Ag2 107.63(4) . 3_565
Ag1 Ag2 Ag2 57.754(4) . 3_565
Ag1 Ag2 Ag2 57.313(4) 3_565 3_565
C6 C1 C2 115.02(14) . .
C6 C1 Ag1 122.59(12) . .
C2 C1 Ag1 115.47(11) . .
C6 C1 Ag2 108.27(10) . .
C2 C1 Ag2 110.00(10) . .
Ag1 C1 Ag2 77.87(5) . .
F1 C2 C3 116.71(15) . .
F1 C2 C1 119.62(14) . .
C3 C2 C1 123.66(16) . .
F2 C3 C2 121.64(17) . .
F2 C3 C4 119.78(15) . .
C2 C3 C4 118.58(16) . .
F3 C4 C5 120.24(17) . .
F3 C4 C3 119.56(18) . .
C5 C4 C3 120.19(14) . .
F4 C5 C4 119.98(15) . .
F4 C5 C6 120.76(17) . .
C4 C5 C6 119.26(16) . .
F5 C6 C5 116.92(15) . .
F5 C6 C1 119.84(14) . .
C5 C6 C1 123.23(16) . .
C12 C7 C8 114.82(15) . .
C12 C7 Ag1 114.11(12) . .
C8 C7 Ag1 122.63(12) . .
C12 C7 Ag2 110.94(11) . 3_565
C8 C7 Ag2 109.50(11) . 3_565
Ag1 C7 Ag2 78.24(5) . 3_565
F6 C8 C9 117.21(17) . .
F6 C8 C7 119.91(15) . .
C9 C8 C7 122.87(18) . .
F7 C9 C10 120.18(18) . .
F7 C9 C8 120.0(2) . .
C10 C9 C8 119.80(19) . .
F8 C10 C11 120.1(2) . .
F8 C10 C9 120.1(2) . .
C11 C10 C9 119.74(17) . .
F9 C11 C10 120.13(19) . .
F9 C11 C12 120.6(2) . .
C10 C11 C12 119.22(19) . .
F10 C12 C11 117.34(17) . .
F10 C12 C7 119.12(15) . .
C11 C12 C7 123.54(18) . .
C18 C13 C14 121.69(15) . .
C18 C13 H13 117.8(12) . .
C14 C13 H13 120.4(12) . .
C15 C14 C13 119.47(15) . .
C15 C14 C19 120.96(17) . .
C13 C14 C19 119.46(16) . .
C14 C15 C16 119.27(15) . .
C14 C15 C20 121.05(16) . .
C16 C15 C20 119.67(16) . .
C17 C16 C15 119.77(14) . .
C17 C16 C21 119.38(16) . .
C15 C16 C21 120.80(16) . .
C18 C17 C16 122.02(16) . .
C18 C17 H17 119.0 . .
C16 C17 H17 119.0 . .
C17 C18 C13 117.73(16) . .
C17 C18 C22 121.35(17) . .
C13 C18 C22 120.84(16) . .
C14 C19 H19A 109.5 . .
C14 C19 H19B 109.5 . .
H19A C19 H19B 109.5 . .
C14 C19 H19C 109.5 . .
H19A C19 H19C 109.5 . .
H19B C19 H19C 109.5 . .
C15 C20 H20A 109.5 . .
C15 C20 H20B 109.5 . .
H20A C20 H20B 109.5 . .
C15 C20 H20C 109.5 . .
H20A C20 H20C 109.5 . .
H20B C20 H20C 109.5 . .
C16 C21 H21A 109.5 . .
C16 C21 H21B 109.5 . .
H21A C21 H21B 109.5 . .
C16 C21 H21C 109.5 . .
H21A C21 H21C 109.5 . .
H21B C21 H21C 109.5 . .
C18 C22 H22A 109.5 . .
C18 C22 H22B 109.5 . .
H22A C22 H22B 109.5 . .
C18 C22 H22C 109.5 . .
H22A C22 H22C 109.5 . .
H22B C22 H22C 109.5 . .

loop_
_geom_bond_atom_site_label_1
_geom_bond_atom_site_label_2
_geom_bond_distance
_geom_bond_site_symmetry_2
Ag1 C1 2.1831(15) .
Ag1 C7 2.1999(15) .
Ag1 Ag2 2.78190(15) .
Ag1 Ag2 2.79556(15) 3_565
Ag2 C7 2.2305(14) 3_565
Ag2 C1 2.2428(14) .
Ag2 Ag1 2.79556(15) 3_565
Ag2 Ag2 2.9940(2) 3_565
C1 C6 1.387(2) .
C1 C2 1.388(2) .
C2 F1 1.346(2) .
C2 C3 1.379(2) .
C3 F2 1.337(2) .
C3 C4 1.386(3) .
C4 F3 1.3368(18) .
C4 C5 1.368(3) .
C5 F4 1.344(2) .
C5 C6 1.383(2) .
C6 F5 1.344(2) .
C7 C12 1.387(2) .
C7 C8 1.388(2) .
C7 Ag2 2.2305(14) 3_565
C8 F6 1.343(2) .
C8 C9 1.384(2) .
C9 F7 1.348(2) .
C9 C10 1.370(3) .
C10 F8 1.332(2) .
C10 C11 1.368(3) .
C11 F9 1.347(2) .
C11 C12 1.383(3) .
C12 F10 1.344(2) .
C13 C18 1.400(3) .
C13 C14 1.402(2) .
C13 H13 1.01(2) .
C14 C15 1.401(2) .
C14 C19 1.513(2) .
C15 C16 1.403(2) .
C15 C20 1.499(2) .
C16 C17 1.396(2) .
C16 C21 1.509(2) .
C17 C18 1.385(2) .
C17 H17 0.9500 .
C18 C22 1.509(3) .
C19 H19A 0.9800 .
C19 H19B 0.9800 .
C19 H19C 0.9800 .
C20 H20A 0.9800 .
C20 H20B 0.9800 .
C20 H20C 0.9800 .
C21 H21A 0.9800 .
C21 H21B 0.9800 .
C21 H21C 0.9800 .
C22 H22A 0.9800 .
C22 H22B 0.9800 .
C22 H22C 0.9800 .

loop_
_geom_torsion_atom_site_label_1
_geom_torsion_atom_site_label_2
_geom_torsion_atom_site_label_3
_geom_torsion_atom_site_label_4
_geom_torsion
_geom_torsion_site_symmetry_1
_geom_torsion_site_symmetry_4
C1 Ag1 Ag2 C7 167.88(17) . 3_565
C7 Ag1 Ag2 C7 -23.8(2) . 3_565
Ag2 Ag1 Ag2 C7 -18.36(17) 3_565 3_565
C7 Ag1 Ag2 C1 168.32(8) . .
Ag2 Ag1 Ag2 C1 173.76(6) 3_565 .
C1 Ag1 Ag2 Ag1 -173.76(6) . 3_565
C7 Ag1 Ag2 Ag1 -5.44(5) . 3_565
Ag2 Ag1 Ag2 Ag1 0.0 3_565 3_565
C1 Ag1 Ag2 Ag2 -173.76(6) . 3_565
C7 Ag1 Ag2 Ag2 -5.44(5) . 3_565
C7 Ag1 C1 C6 -147.0(2) . .
Ag2 Ag1 C1 C6 -104.07(13) . .
Ag2 Ag1 C1 C6 -110.40(11) 3_565 .
C7 Ag1 C1 C2 63.7(3) . .
Ag2 Ag1 C1 C2 106.57(12) . .
Ag2 Ag1 C1 C2 100.25(10) 3_565 .
C7 Ag1 C1 Ag2 -42.9(2) . .
Ag2 Ag1 C1 Ag2 -6.32(6) 3_565 .
C7 Ag2 C1 C6 -53.80(16) 3_565 .
Ag1 Ag2 C1 C6 120.61(13) . .
Ag1 Ag2 C1 C6 141.91(12) 3_565 .
Ag2 Ag2 C1 C6 126.14(10) 3_565 .
C7 Ag2 C1 C2 72.64(15) 3_565 .
Ag1 Ag2 C1 C2 -112.95(12) . .
Ag1 Ag2 C1 C2 -91.65(18) 3_565 .
Ag2 Ag2 C1 C2 -107.41(10) 3_565 .
C7 Ag2 C1 Ag1 -174.41(8) 3_565 .
Ag1 Ag2 C1 Ag1 21.30(18) 3_565 .
Ag2 Ag2 C1 Ag1 5.53(5) 3_565 .
C6 C1 C2 F1 -179.23(14) . .
Ag1 C1 C2 F1 -27.52(18) . .
Ag2 C1 C2 F1 58.22(16) . .
C6 C1 C2 C3 0.3(2) . .
Ag1 C1 C2 C3 152.03(13) . .
Ag2 C1 C2 C3 -122.23(14) . .
F1 C2 C3 F2 1.6(2) . .
C1 C2 C3 F2 -177.98(15) . .
F1 C2 C3 C4 -178.61(14) . .
C1 C2 C3 C4 1.8(2) . .
F2 C3 C4 F3 -1.6(2) . .
C2 C3 C4 F3 178.58(15) . .
F2 C3 C4 C5 177.29(15) . .
C2 C3 C4 C5 -2.5(2) . .
F3 C4 C5 F4 -0.1(2) . .
C3 C4 C5 F4 -179.00(15) . .
F3 C4 C5 C6 179.97(15) . .
C3 C4 C5 C6 1.1(2) . .
F4 C5 C6 F5 -0.1(2) . .
C4 C5 C6 F5 179.85(14) . .
F4 C5 C6 C1 -178.70(15) . .
C4 C5 C6 C1 1.2(2) . .
C2 C1 C6 F5 179.53(13) . .
Ag1 C1 C6 F5 30.05(19) . .
Ag2 C1 C6 F5 -57.00(16) . .
C2 C1 C6 C5 -1.9(2) . .
Ag1 C1 C6 C5 -151.35(13) . .
Ag2 C1 C6 C5 121.61(14) . .
C1 Ag1 C7 C12 -64.9(3) . .
Ag2 Ag1 C7 C12 -101.56(11) . .
Ag2 Ag1 C7 C12 -107.87(12) 3_565 .
C1 Ag1 C7 C8 148.7(2) . .
Ag2 Ag1 C7 C8 112.07(12) . .
Ag2 Ag1 C7 C8 105.76(14) 3_565 .
C1 Ag1 C7 Ag2 43.0(2) . 3_565
Ag2 Ag1 C7 Ag2 6.31(6) . 3_565
C12 C7 C8 F6 179.66(14) . .
Ag1 C7 C8 F6 -34.2(2) . .
Ag2 C7 C8 F6 54.10(17) 3_565 .
C12 C7 C8 C9 0.2(2) . .
Ag1 C7 C8 C9 146.32(14) . .
Ag2 C7 C8 C9 -125.39(15) 3_565 .
F6 C8 C9 F7 -1.2(2) . .
C7 C8 C9 F7 178.32(15) . .
F6 C8 C9 C10 179.69(16) . .
C7 C8 C9 C10 -0.8(3) . .
F7 C9 C10 F8 -0.1(3) . .
C8 C9 C10 F8 179.05(16) . .
F7 C9 C10 C11 -178.80(16) . .
C8 C9 C10 C11 0.3(3) . .
F8 C10 C11 F9 0.7(3) . .
C9 C10 C11 F9 179.47(17) . .
F8 C10 C11 C12 -177.98(17) . .
C9 C10 C11 C12 0.7(3) . .
F9 C11 C12 F10 -0.3(3) . .
C10 C11 C12 F10 178.44(16) . .
F9 C11 C12 C7 179.84(16) . .
C10 C11 C12 C7 -1.4(3) . .
C8 C7 C12 F10 -178.92(14) . .
Ag1 C7 C12 F10 32.00(18) . .
Ag2 C7 C12 F10 -54.11(17) 3_565 .
C8 C7 C12 C11 1.0(2) . .
Ag1 C7 C12 C11 -148.12(14) . .
Ag2 C7 C12 C11 125.77(15) 3_565 .
C18 C13 C14 C15 2.1(2) . .
C18 C13 C14 C19 -173.99(14) . .
C13 C14 C15 C16 -2.7(2) . .
C19 C14 C15 C16 173.37(14) . .
C13 C14 C15 C20 178.81(14) . .
C19 C14 C15 C20 -5.1(2) . .
C14 C15 C16 C17 1.8(2) . .
C20 C15 C16 C17 -179.66(15) . .
C14 C15 C16 C21 -175.53(14) . .
C20 C15 C16 C21 3.0(2) . .
C15 C16 C17 C18 -0.3(2) . .
C21 C16 C17 C18 177.07(15) . .
C16 C17 C18 C13 -0.3(2) . .
C16 C17 C18 C22 -177.14(16) . .
C14 C13 C18 C17 -0.6(2) . .
C14 C13 C18 C22 176.24(16) . .
